data_2102809
loop_
_publ_author_name
'Chitra, R.'
'Choudhury, R. R'

_publ_section_title
;
 Investigation of hydrogen-bond network in bis(glycinium) oxalate using
 single-crystal neutron diffraction and spectroscopic studies
;
_journal_coeditor_code AV5084
_journal_issue 3
_journal_name_full 'Acta Crystallographica Section B'
_journal_page_first 497
_journal_page_last 504
_journal_paper_doi 10.1107/S0108768107016965
_journal_volume 63
_journal_year 2007
_chemical_formula_moiety '2(C2 H6 N O2), C2 O4'
_chemical_formula_sum 'C6 H12 N2 O8'
_chemical_formula_weight 240.16
_chemical_name_common 'Bis(glycinium) oxalate'
_chemical_name_systematic
;
 ?
;
_space_group_IT_number 14
_symmetry_cell_setting monoclinic
_symmetry_space_group_name_Hall '-P 2yn'
_symmetry_space_group_name_H-M 'P 1 21/n 1'
_atom_sites_solution_hydrogens geom
_atom_sites_solution_primary direct
_atom_sites_solution_secondary difmap
_audit_creation_method SHELXL-97
_cell_angle_alpha 90.00
_cell_angle_beta 97.440(10)
_cell_angle_gamma 90.00
_cell_formula_units_Z 2
_cell_length_a 4.934(3)
_cell_length_b 9.955(6)
_cell_length_c 10.854(9)
_cell_measurement_reflns_used 50
_cell_measurement_temperature 300
_cell_measurement_theta_max 76
_cell_measurement_theta_min 7
_cell_volume 528.6(6)
_computing_cell_refinement REFINE
_computing_data_collection SCAD
_computing_data_reduction DATRED
_computing_molecular_graphics ORTEP
_computing_publication_material SHELX
_computing_structure_refinement 'SHELXL-97 (Sheldrick, 1997)'
_diffrn_ambient_temperature 300
_diffrn_measured_fraction_theta_full 0.972
_diffrn_measured_fraction_theta_max 0.972
_diffrn_measurement_device_type 'Four circle diffractometer'
_diffrn_measurement_method \q-\2q
_diffrn_radiation_monochromator Cu
_diffrn_radiation_probe neutron
_diffrn_radiation_source 'Dhruva Reactor'
_diffrn_radiation_type neutron
_diffrn_radiation_wavelength 0.99500
_diffrn_reflns_av_R_equivalents 0.0000
_diffrn_reflns_av_sigmaI/netI 0.0726
_diffrn_reflns_limit_h_max 6
_diffrn_reflns_limit_h_min 0
_diffrn_reflns_limit_k_max 13
_diffrn_reflns_limit_k_min 0
_diffrn_reflns_limit_l_max 13
_diffrn_reflns_limit_l_min -14
_diffrn_reflns_number 1298
_diffrn_reflns_theta_full 41.79
_diffrn_reflns_theta_max 41.79
_diffrn_reflns_theta_min 3.90
_diffrn_standards_decay_% '< 3%'
_diffrn_standards_interval_count 25
_diffrn_standards_number 2
_exptl_absorpt_coefficient_mu 0.181
_exptl_absorpt_correction_T_max 0.831
_exptl_absorpt_correction_T_min 0.4091
_exptl_absorpt_correction_type integration
_exptl_absorpt_process_details datred
_exptl_crystal_colour colourless
_exptl_crystal_density_diffrn 1.509
_exptl_crystal_density_method 'not measured'
_exptl_crystal_description 'needle with six faces'
_exptl_crystal_F_000 120
_exptl_crystal_size_max 6
_exptl_crystal_size_mid 2.12
_exptl_crystal_size_min 1.06
_refine_diff_density_max 1.058
_refine_diff_density_min -0.817
_refine_ls_extinction_coef 0.071(9)
_refine_ls_extinction_expression Fc^*^=kFc[1+0.001xFc^2^\l^3^/sin(2\q)]^-1/4^
_refine_ls_extinction_method SHELXL
_refine_ls_goodness_of_fit_ref 1.089
_refine_ls_hydrogen_treatment mixed
_refine_ls_matrix_type full
_refine_ls_number_parameters 128
_refine_ls_number_reflns 1298
_refine_ls_number_restraints 0
_refine_ls_restrained_S_all 1.089
_refine_ls_R_factor_all 0.1016
_refine_ls_R_factor_gt 0.0573
_refine_ls_shift/su_max 0.000
_refine_ls_shift/su_mean 0.000
_refine_ls_structure_factor_coef Fsqd
_refine_ls_weighting_details 'calc w=1/[\s^2^(Fo^2^)+(0.0841P)^2^+3.7730P] where P=(Fo^2^+2Fc^2^)/3'
_refine_ls_weighting_scheme calc
_refine_ls_wR_factor_gt 0.1392
_refine_ls_wR_factor_ref 0.1802
_reflns_number_gt 894
_reflns_number_total 1298
_reflns_threshold_expression >2sigma(I)
_cod_data_source_file av5084.cif
_cod_data_source_block miss
_cod_depositor_comments
;

2019-10-10
Z value and formula fixed to values more according to usual
chemical conventions.                 miguel
;
_cod_original_formula_sum 'C3 H6 N O4'
_cod_original_formula_weight 120.08
_cod_original_formula_moiety 'C2 H6 N O2, 0.5(C2 O4)'
_cod_original_formula_units_Z 4
_cod_original_sg_symbol_H-M 'P 21/n'
_cod_database_code 2102809

loop_
_symmetry_equiv_pos_as_xyz
'x, y, z'
'-x+1/2, y+1/2, -z+1/2'
'-x, -y, -z'
'x-1/2, -y-1/2, z-1/2'

loop_
_atom_site_type_symbol
_atom_site_label
_atom_site_fract_x
_atom_site_fract_y
_atom_site_fract_z
_atom_site_U_iso_or_equiv
_atom_site_adp_type
_atom_site_calc_flag
_atom_site_occupancy
O O1 0.1456(5) 0.3395(3) -0.0002(3) 0.0328(6) Uani d 1
O O2 0.2936(5) 0.5232(3) 0.1060(3) 0.0320(6) Uani d 1
C C1 0.1258(4) 0.4588(2) 0.02873(19) 0.0248(5) Uani d 1
O O3 0.6961(6) 0.3880(3) 0.1856(3) 0.0386(7) Uani d 1
O O4 0.7108(7) 0.4691(3) 0.3776(3) 0.0444(8) Uani d 1
C C2 0.8022(4) 0.4014(2) 0.2996(2) 0.0291(5) Uani d 1
N N1 1.1426(3) 0.30423(17) 0.46356(16) 0.0314(5) Uani d 1
H H1 0.9911(13) 0.2529(6) 0.4997(6) 0.0509(13) Uani d 1
H H2 1.3205(12) 0.2471(6) 0.4779(5) 0.0495(13) Uani d 1
C C3 1.0632(5) 0.3201(3) 0.3294(2) 0.0398(7) Uani d 1
H H4 1.2228(15) 0.3739(14) 0.2918(9) 0.102(4) Uani d 1
H H5 1.039(2) 0.2237(10) 0.2889(7) 0.090(3) Uani d 1
H H3 1.1796(14) 0.3924(7) 0.5083(6) 0.0587(16) Uani d 1
H H6 0.5034(12) 0.4528(6) 0.1534(5) 0.0494(12) Uani d 1

loop_
_atom_site_aniso_label
_atom_site_aniso_U_11
_atom_site_aniso_U_22
_atom_site_aniso_U_33
_atom_site_aniso_U_12
_atom_site_aniso_U_13
_atom_site_aniso_U_23
O1 0.0306(12) 0.0237(12) 0.0413(14) 0.0022(9) -0.0065(10) -0.0043(10)
O2 0.0314(11) 0.0274(12) 0.0326(12) -0.0003(9) -0.0128(9) -0.0005(10)
C1 0.0259(9) 0.0204(10) 0.0258(9) -0.0005(7) -0.0048(7) 0.0028(7)
O3 0.0411(14) 0.0446(16) 0.0268(13) 0.0118(12) -0.0089(10) -0.0017(11)
O4 0.0493(16) 0.0446(17) 0.0348(14) 0.0163(13) -0.0125(12) -0.0147(13)
C2 0.0308(10) 0.0262(11) 0.0278(10) 0.0024(8) -0.0058(8) 0.0036(8)
N1 0.0350(9) 0.0271(9) 0.0292(8) 0.0021(6) -0.0070(6) 0.0042(6)
H1 0.061(3) 0.050(3) 0.041(2) -0.004(3) 0.004(2) 0.009(2)
H2 0.056(3) 0.044(3) 0.045(3) 0.012(2) -0.007(2) 0.005(2)
C3 0.0373(12) 0.0547(18) 0.0268(11) 0.0167(11) 0.0019(9) 0.0122(11)
H4 0.049(3) 0.168(11) 0.091(6) 0.032(5) 0.021(4) 0.083(7)
H5 0.127(7) 0.086(6) 0.048(3) 0.061(5) -0.029(4) -0.019(4)
H3 0.068(4) 0.041(3) 0.060(3) 0.002(2) -0.019(3) -0.009(3)
H6 0.056(3) 0.045(3) 0.045(3) -0.003(2) 0.002(2) -0.006(2)

loop_
_atom_type_symbol
_atom_type_description
_atom_type_scat_dispersion_real
_atom_type_scat_dispersion_imag
_atom_type_scat_source
C C 0.0000 0.0000 'International Tables Vol C Tables 4.2.6.8 and 6.1.1.4'
H H 0.0000 0.0000 'International Tables Vol C Tables 4.2.6.8 and 6.1.1.4'
N N 0.0000 0.0000 'International Tables Vol C Tables 4.2.6.8 and 6.1.1.4'
O O 0.0000 0.0000 'International Tables Vol C Tables 4.2.6.8 and 6.1.1.4'

loop_
_geom_angle_atom_site_label_1
_geom_angle_atom_site_label_2
_geom_angle_atom_site_label_3
_geom_angle_site_symmetry_3
_geom_angle
C1 O2 H6 . 114.0(4)
O1 C1 O2 . 125.8(2)
O1 C1 C1 3_565 119.5(2)
O2 C1 C1 3_565 114.7(3)
C2 O3 H6 . 116.5(4)
O4 C2 O3 . 125.9(3)
O4 C2 C3 . 121.9(2)
O3 C2 C3 . 112.2(2)
C3 N1 H1 . 108.6(4)
C3 N1 H2 . 108.6(4)
H1 N1 H2 . 108.3(6)
C3 N1 H3 . 113.1(4)
H1 N1 H3 . 110.2(6)
H2 N1 H3 . 107.9(5)
N1 C3 C2 . 112.3(2)
N1 C3 H4 . 108.4(6)
C2 C3 H4 . 107.2(5)
N1 C3 H5 . 108.4(5)
C2 C3 H5 . 110.4(5)
H4 C3 H5 . 110.1(10)

loop_
_geom_bond_atom_site_label_1
_geom_bond_atom_site_label_2
_geom_bond_site_symmetry_2
_geom_bond_distance
O1 C1 . 1.236(4)
O2 C1 . 1.272(3)
O2 H6 . 1.300(7)
C1 C1 3_565 1.550(4)
O3 C2 . 1.286(4)
O3 H6 . 1.165(7)
O4 C2 . 1.214(4)
C2 C3 . 1.520(4)
N1 C3 . 1.467(3)
N1 H1 . 1.025(7)
N1 H2 . 1.040(6)
N1 H3 . 1.009(6)
C3 H4 . 1.075(9)
C3 H5 . 1.056(10)

loop_
_geom_hbond_atom_site_label_D
_geom_hbond_atom_site_label_H
_geom_hbond_atom_site_label_A
_geom_hbond_site_symmetry_A
_geom_hbond_distance_DH
_geom_hbond_distance_HA
_geom_hbond_distance_DA
_geom_hbond_angle_DHA
_geom_hbond_publ_flag
N1 H1 O1 4_666 1.025(7) 1.937(7) 2.910(5) 157.3(5) y
N1 H1 O3 4_666 1.025(7) 2.556(7) 3.062(5) 110.0(5) y
N1 H2 O1 4_766 1.040(6) 1.810(7) 2.848(5) 175.1(6) y
N1 H2 O2 2_645 1.040(6) 2.445(7) 2.925(5) 107.1(4) y
N1 H3 O4 3_766 1.009(6) 1.885(7) 2.874(5) 166.3(6) y
O3 H6 O2 . 1.165(7) 1.300(7) 2.461(5) 174.2(6) y
O3 H6 O1 . 1.165(7) 2.531(7) 3.203(6) 115.0(4) y
C3 H4 O2 1_655 1.075(9) 2.566(8) 3.460(5) 140.2(6) y
C3 H5 O2 2_645 1.056(10) 2.392(9) 3.099(6) 123.1(5) y
